data_7004736
loop_
_publ_author_name
'Davis, Martin F.'
'Jura, Marek'
'Leung, Alethea'
'Levason, William'
'Littlefield, Benjamin'
'Reid, Gillian'
'Webster, Michael'

_publ_section_title
;
 Synthesis, chemistry and structures of complexes of the
 dioxovanadium(v) halides VO2F and VO2Cl
;
_journal_issue 44
_journal_name_full 'Dalton Transactions'
_journal_page_first 6265
_journal_page_last 6273
_journal_paper_doi 10.1039/b811422f
_journal_year 2008
_chemical_formula_moiety 'C10 H10 Cl N2 O2 V'
_chemical_formula_sum 'C10 H10 Cl N2 O2 V'
_chemical_formula_weight 276.59
_chemical_name_common chlorodioxobis(pyridine)vanadium(V)
_chemical_name_systematic
;
chlorodioxobis(pyridine)vanadium(V)
;
_space_group_IT_number 14
_symmetry_cell_setting monoclinic
_symmetry_Int_Tables_number 14
_symmetry_space_group_name_Hall '-P 2yn'
_symmetry_space_group_name_H-M 'P 1 21/n 1'
_atom_sites_solution_hydrogens geom
_atom_sites_solution_primary direct
_atom_sites_solution_secondary difmap
_audit_creation_date 2008-04-19
_audit_creation_method 'SHELXL-97 + hand edit'
_cell_angle_alpha 90.00
_cell_angle_beta 93.454(10)
_cell_angle_gamma 90.00
_cell_formula_units_Z 4
_cell_length_a 5.9806(10)
_cell_length_b 7.3517(10)
_cell_length_c 25.960(4)
_cell_measurement_reflns_used 11795
_cell_measurement_temperature 120(2)
_cell_measurement_theta_max 27.48
_cell_measurement_theta_min 2.91
_cell_volume 1139.3(3)
_computing_structure_refinement 'SHELXL-97 (Sheldrick, 1997)'
_computing_structure_solution 'SHELXS-97 (Sheldrick, 1997)'
_diffrn_ambient_temperature 120(2)
_diffrn_measured_fraction_theta_full 0.994
_diffrn_measured_fraction_theta_max 0.994
_diffrn_measurement_device_type 'Bruker-Nonius 95mm CCD camera on \k-goniostat'
_diffrn_measurement_method '\f & \w scans'
_diffrn_radiation_monochromator graphite
_diffrn_radiation_source 'Bruker-Nonius FR591 rotating anode'
_diffrn_radiation_type MoK\a
_diffrn_radiation_wavelength 0.71073
_diffrn_reflns_av_R_equivalents 0.1084
_diffrn_reflns_av_sigmaI/netI 0.0908
_diffrn_reflns_limit_h_max 7
_diffrn_reflns_limit_h_min -7
_diffrn_reflns_limit_k_max 9
_diffrn_reflns_limit_k_min -9
_diffrn_reflns_limit_l_max 33
_diffrn_reflns_limit_l_min -33
_diffrn_reflns_number 15379
_diffrn_reflns_theta_full 27.54
_diffrn_reflns_theta_max 27.54
_diffrn_reflns_theta_min 3.19
_diffrn_standards_number 0
_exptl_absorpt_coefficient_mu 1.090
_exptl_absorpt_correction_T_max 1.0000
_exptl_absorpt_correction_T_min 0.8045
_exptl_absorpt_correction_type multi-scan
_exptl_absorpt_process_details 'G.M. Sheldrick, (2007). SADABS. Version 2007/2. Bruker AXS Inc.'
_exptl_crystal_colour yellow
_exptl_crystal_density_diffrn 1.612
_exptl_crystal_density_method 'not measured'
_exptl_crystal_description block
_exptl_crystal_F_000 560
_exptl_crystal_size_max 0.12
_exptl_crystal_size_mid 0.10
_exptl_crystal_size_min 0.08
_refine_diff_density_max 0.371
_refine_diff_density_min -0.618
_refine_diff_density_rms 0.099
_refine_ls_extinction_method none
_refine_ls_goodness_of_fit_ref 1.022
_refine_ls_hydrogen_treatment constr
_refine_ls_matrix_type full
_refine_ls_number_parameters 145
_refine_ls_number_reflns 2615
_refine_ls_number_restraints 0
_refine_ls_restrained_S_all 1.022
_refine_ls_R_factor_all 0.0935
_refine_ls_R_factor_gt 0.0510
_refine_ls_shift/su_max 0.000
_refine_ls_shift/su_mean 0.000
_refine_ls_structure_factor_coef Fsqd
_refine_ls_weighting_details 'w=1/[\s^2^(Fo^2^)+(0.0250P)^2^+1.1901P] where P=(Fo^2^+2Fc^2^)/3'
_refine_ls_weighting_scheme calc
_refine_ls_wR_factor_gt 0.0950
_refine_ls_wR_factor_ref 0.1102
_reflns_number_gt 1770
_reflns_number_total 2615
_reflns_threshold_expression I>2sigma(I)
_cod_data_source_file b811422f.txt
_cod_data_source_block 08mj21
_cod_original_sg_symbol_H-M 'P 21/n'
_cod_database_code 7004736

loop_
_symmetry_equiv_pos_as_xyz
'x, y, z'
'-x+1/2, y+1/2, -z+1/2'
'-x, -y, -z'
'x-1/2, -y-1/2, z-1/2'

loop_
_atom_site_label
_atom_site_type_symbol
_atom_site_fract_x
_atom_site_fract_y
_atom_site_fract_z
_atom_site_U_iso_or_equiv
_atom_site_adp_type
_atom_site_occupancy
_atom_site_symmetry_multiplicity
_atom_site_calc_flag
_atom_site_refinement_flags
_atom_site_disorder_assembly
_atom_site_disorder_group
V1 V 0.77180(10) 0.15702(8) 0.12554(2) 0.02104(18) Uani 1 1 d . . .
Cl1 Cl 0.94730(16) 0.43757(11) 0.11880(3) 0.0279(2) Uani 1 1 d . . .
O1 O 0.8957(4) -0.0302(3) 0.11065(9) 0.0294(6) Uani 1 1 d . . .
O2 O 0.5253(4) 0.1145(4) 0.14492(9) 0.0328(6) Uani 1 1 d . . .
N1 N 0.6377(5) 0.2112(4) 0.04899(10) 0.0217(6) Uani 1 1 d . . .
N2 N 0.9130(4) 0.1556(4) 0.20335(10) 0.0205(6) Uani 1 1 d . . .
C1 C 0.4290(6) 0.2753(5) 0.03980(13) 0.0251(8) Uani 1 1 d . . .
H1 H 0.3394 0.2983 0.0681 0.030 Uiso 1 1 calc R . .
C2 C 0.3410(6) 0.3089(5) -0.00975(13) 0.0274(8) Uani 1 1 d . . .
H2 H 0.1935 0.3558 -0.0153 0.033 Uiso 1 1 calc R . .
C3 C 0.4688(6) 0.2737(5) -0.05110(14) 0.0290(9) Uani 1 1 d . . .
H3 H 0.4098 0.2942 -0.0854 0.035 Uiso 1 1 calc R . .
C4 C 0.6829(7) 0.2086(5) -0.04189(13) 0.0309(9) Uani 1 1 d . . .
H4 H 0.7747 0.1844 -0.0697 0.037 Uiso 1 1 calc R . .
C5 C 0.7620(6) 0.1791(5) 0.00843(12) 0.0258(8) Uani 1 1 d . . .
H5 H 0.9102 0.1343 0.0147 0.031 Uiso 1 1 calc R . .
C6 C 0.7972(6) 0.2217(5) 0.24199(12) 0.0237(8) Uani 1 1 d . . .
H6 H 0.6542 0.2742 0.2340 0.028 Uiso 1 1 calc R . .
C7 C 0.8787(6) 0.2162(5) 0.29297(13) 0.0260(8) Uani 1 1 d . . .
H7 H 0.7932 0.2644 0.3195 0.031 Uiso 1 1 calc R . .
C8 C 1.0869(6) 0.1394(5) 0.30477(13) 0.0280(8) Uani 1 1 d . . .
H8 H 1.1462 0.1335 0.3395 0.034 Uiso 1 1 calc R . .
C9 C 1.2068(6) 0.0716(5) 0.26525(13) 0.0266(8) Uani 1 1 d . . .
H9 H 1.3499 0.0182 0.2724 0.032 Uiso 1 1 calc R . .
C10 C 1.1155(6) 0.0827(5) 0.21506(13) 0.0244(8) Uani 1 1 d . . .
H10 H 1.1992 0.0369 0.1879 0.029 Uiso 1 1 calc R . .

loop_
_atom_site_aniso_label
_atom_site_aniso_U_11
_atom_site_aniso_U_22
_atom_site_aniso_U_33
_atom_site_aniso_U_23
_atom_site_aniso_U_13
_atom_site_aniso_U_12
V1 0.0204(3) 0.0249(3) 0.0176(3) 0.0015(2) -0.0003(2) -0.0014(3)
Cl1 0.0342(5) 0.0253(4) 0.0235(4) 0.0011(4) -0.0059(4) -0.0054(4)
O1 0.0367(15) 0.0231(13) 0.0274(13) -0.0014(11) -0.0063(11) 0.0028(11)
O2 0.0208(14) 0.0536(17) 0.0238(13) 0.0079(12) 0.0006(11) -0.0068(12)
N1 0.0193(15) 0.0242(15) 0.0212(14) 0.0007(12) -0.0026(12) -0.0018(12)
N2 0.0189(15) 0.0232(14) 0.0196(14) 0.0029(12) 0.0014(11) -0.0024(13)
C1 0.0204(19) 0.0274(18) 0.0279(18) -0.0004(15) 0.0031(15) -0.0039(15)
C2 0.023(2) 0.031(2) 0.0277(19) 0.0041(16) -0.0075(16) -0.0049(16)
C3 0.035(2) 0.0276(19) 0.0232(18) 0.0021(15) -0.0060(16) -0.0080(17)
C4 0.042(2) 0.029(2) 0.0223(18) -0.0041(16) 0.0058(17) -0.0010(18)
C5 0.027(2) 0.028(2) 0.0223(18) -0.0028(15) 0.0021(15) 0.0020(16)
C6 0.0191(18) 0.0273(18) 0.0249(18) -0.0011(15) 0.0018(14) 0.0033(15)
C7 0.034(2) 0.0243(18) 0.0198(17) -0.0029(15) 0.0043(15) 0.0003(16)
C8 0.033(2) 0.0295(19) 0.0211(17) -0.0003(16) -0.0033(15) 0.0030(17)
C9 0.0230(19) 0.032(2) 0.0239(18) 0.0021(15) -0.0014(15) 0.0004(16)
C10 0.023(2) 0.0275(18) 0.0228(17) -0.0002(15) 0.0022(14) -0.0011(16)

loop_
_atom_type_symbol
_atom_type_description
_atom_type_scat_dispersion_real
_atom_type_scat_dispersion_imag
_atom_type_scat_source
C C 0.0033 0.0016 'International Tables Vol C Tables 4.2.6.8 and 6.1.1.4'
H H 0.0000 0.0000 'International Tables Vol C Tables 4.2.6.8 and 6.1.1.4'
N N 0.0061 0.0033 'International Tables Vol C Tables 4.2.6.8 and 6.1.1.4'
O O 0.0106 0.0060 'International Tables Vol C Tables 4.2.6.8 and 6.1.1.4'
Cl Cl 0.1484 0.1585 'International Tables Vol C Tables 4.2.6.8 and 6.1.1.4'
V V 0.3005 0.5294 'International Tables Vol C Tables 4.2.6.8 and 6.1.1.4'

loop_
_geom_angle_atom_site_label_1
_geom_angle_atom_site_label_2
_geom_angle_atom_site_label_3
_geom_angle
_geom_angle_site_symmetry_1
_geom_angle_site_symmetry_3
_geom_angle_publ_flag
O2 V1 O1 110.40(14) . . ?
O2 V1 N1 91.56(12) . . ?
O1 V1 N1 95.06(11) . . ?
O2 V1 N2 91.18(11) . . ?
O1 V1 N2 93.48(11) . . ?
N1 V1 N2 169.50(11) . . ?
O2 V1 Cl1 128.26(11) . . ?
O1 V1 Cl1 121.34(10) . . ?
N1 V1 Cl1 84.86(8) . . ?
N2 V1 Cl1 85.48(8) . . ?
C1 N1 C5 118.3(3) . . ?
C1 N1 V1 121.6(2) . . ?
C5 N1 V1 120.0(2) . . ?
C10 N2 C6 118.3(3) . . ?
C10 N2 V1 121.0(2) . . ?
C6 N2 V1 120.7(2) . . ?
N1 C1 C2 121.7(3) . . ?
N1 C1 H1 119.1 . . ?
C2 C1 H1 119.1 . . ?
C3 C2 C1 119.5(3) . . ?
C3 C2 H2 120.2 . . ?
C1 C2 H2 120.2 . . ?
C4 C3 C2 118.9(3) . . ?
C4 C3 H3 120.5 . . ?
C2 C3 H3 120.5 . . ?
C3 C4 C5 118.9(3) . . ?
C3 C4 H4 120.6 . . ?
C5 C4 H4 120.6 . . ?
N1 C5 C4 122.6(3) . . ?
N1 C5 H5 118.7 . . ?
C4 C5 H5 118.7 . . ?
N2 C6 C7 122.4(3) . . ?
N2 C6 H6 118.8 . . ?
C7 C6 H6 118.8 . . ?
C6 C7 C8 118.9(3) . . ?
C6 C7 H7 120.5 . . ?
C8 C7 H7 120.5 . . ?
C9 C8 C7 118.9(3) . . ?
C9 C8 H8 120.5 . . ?
C7 C8 H8 120.5 . . ?
C8 C9 C10 119.0(3) . . ?
C8 C9 H9 120.5 . . ?
C10 C9 H9 120.5 . . ?
N2 C10 C9 122.4(3) . . ?
N2 C10 H10 118.8 . . ?
C9 C10 H10 118.8 . . ?

loop_
_geom_bond_atom_site_label_1
_geom_bond_atom_site_label_2
_geom_bond_distance
_geom_bond_site_symmetry_2
_geom_bond_publ_flag
V1 O2 1.617(2) . ?
V1 O1 1.621(2) . ?
V1 N1 2.135(3) . ?
V1 N2 2.142(3) . ?
V1 Cl1 2.3256(10) . ?
N1 C1 1.342(4) . ?
N1 C5 1.346(4) . ?
N2 C10 1.342(4) . ?
N2 C6 1.344(4) . ?
C1 C2 1.382(5) . ?
C1 H1 0.9500 . ?
C2 C3 1.379(5) . ?
C2 H2 0.9500 . ?
C3 C4 1.374(5) . ?
C3 H3 0.9500 . ?
C4 C5 1.380(5) . ?
C4 H4 0.9500 . ?
C5 H5 0.9500 . ?
C6 C7 1.383(5) . ?
C6 H6 0.9500 . ?
C7 C8 1.385(5) . ?
C7 H7 0.9500 . ?
C8 C9 1.380(5) . ?
C8 H8 0.9500 . ?
C9 C10 1.384(5) . ?
C9 H9 0.9500 . ?
C10 H10 0.9500 . ?

loop_
_geom_torsion_atom_site_label_1
_geom_torsion_atom_site_label_2
_geom_torsion_atom_site_label_3
_geom_torsion_atom_site_label_4
_geom_torsion
_geom_torsion_site_symmetry_1
_geom_torsion_site_symmetry_2
_geom_torsion_site_symmetry_3
_geom_torsion_site_symmetry_4
_geom_torsion_publ_flag
O2 V1 N1 C1 28.7(3) . . . . ?
O1 V1 N1 C1 139.3(3) . . . . ?
N2 V1 N1 C1 -76.4(7) . . . . ?
Cl1 V1 N1 C1 -99.6(3) . . . . ?
O2 V1 N1 C5 -150.5(3) . . . . ?
O1 V1 N1 C5 -39.9(3) . . . . ?
N2 V1 N1 C5 104.4(6) . . . . ?
Cl1 V1 N1 C5 81.2(2) . . . . ?
O2 V1 N2 C10 141.3(3) . . . . ?
O1 V1 N2 C10 30.7(3) . . . . ?
N1 V1 N2 C10 -113.6(6) . . . . ?
Cl1 V1 N2 C10 -90.5(2) . . . . ?
O2 V1 N2 C6 -36.2(3) . . . . ?
O1 V1 N2 C6 -146.8(3) . . . . ?
N1 V1 N2 C6 68.9(7) . . . . ?
Cl1 V1 N2 C6 92.0(3) . . . . ?
C5 N1 C1 C2 -0.2(5) . . . . ?
V1 N1 C1 C2 -179.4(3) . . . . ?
N1 C1 C2 C3 0.8(5) . . . . ?
C1 C2 C3 C4 -1.0(5) . . . . ?
C2 C3 C4 C5 0.6(5) . . . . ?
C1 N1 C5 C4 -0.3(5) . . . . ?
V1 N1 C5 C4 178.9(3) . . . . ?
C3 C4 C5 N1 0.1(5) . . . . ?
C10 N2 C6 C7 -0.4(5) . . . . ?
V1 N2 C6 C7 177.2(3) . . . . ?
N2 C6 C7 C8 -0.2(5) . . . . ?
C6 C7 C8 C9 0.3(5) . . . . ?
C7 C8 C9 C10 0.1(5) . . . . ?
C6 N2 C10 C9 0.8(5) . . . . ?
V1 N2 C10 C9 -176.8(3) . . . . ?
C8 C9 C10 N2 -0.6(5) . . . . ?
